data_1559188
loop_
_publ_author_name
'Zhang, Sijing'
'Yang, Zhenghui'
'LI, Minghao'
'Zhang, Qiong'
'Tian, Xiaohe'
'Li, Dandan'
'Li, Shengli'
'Wu, Jieying'
'Tian, Yupeng'

_publ_section_title
;
 A multi-photon fluorescent probe based on quinoline groups for highly
 selective and sensitive detection of lipid droplets
;
_journal_name_full 'The Analyst'
_journal_paper_doi 10.1039/D0AN01847C
_journal_year 2020
_chemical_formula_moiety 'C19 H17 N O3'
_chemical_formula_sum 'C19 H17 N O3'
_chemical_formula_weight 307.35
_space_group_crystal_system orthorhombic
_space_group_IT_number 33
_space_group_name_Hall 'P 2c -2n'
_space_group_name_H-M_alt 'P n a 21'
_atom_sites_solution_hydrogens geom
_atom_sites_solution_primary iterative
_audit_creation_date 2020-01-13
_audit_creation_method
;
Olex2 1.2
(compiled 2018.05.29 svn.r3508 for OlexSys, GUI svn.r5506)
;
_audit_update_record
;
2020-06-12 deposited with the CCDC.	2020-09-23 downloaded from the CCDC.
;
_cell_angle_alpha 90
_cell_angle_beta 90
_cell_angle_gamma 90
_cell_formula_units_Z 8
_cell_length_a 32.861(6)
_cell_length_b 8.4446(15)
_cell_length_c 11.602(2)
_cell_measurement_reflns_used 5864
_cell_measurement_temperature 296(2)
_cell_measurement_theta_max 27.015
_cell_measurement_theta_min 2.490
_cell_volume 3219.5(10)
_computing_cell_refinement 'SAINT v7.68A (Bruker, 2009)'
_computing_data_reduction 'SAINT v7.68A (Bruker, 2009)'
_computing_molecular_graphics 'Olex2 (Dolomanov et al., 2009)'
_computing_publication_material 'Olex2 (Dolomanov et al., 2009)'
_computing_structure_refinement 'XL (Sheldrick, 2008)'
_computing_structure_solution 'olex2.solve (Bourhis et al., 2015)'
_diffrn_ambient_temperature 296.15
_diffrn_measured_fraction_theta_full 1.000
_diffrn_measured_fraction_theta_max 0.951
_diffrn_measurement_device_type 'Bruker P4'
_diffrn_measurement_method '\w scans'
_diffrn_radiation_monochromator graphite
_diffrn_radiation_type MoK\a
_diffrn_radiation_wavelength 0.71073
_diffrn_reflns_av_R_equivalents 0.0641
_diffrn_reflns_av_unetI/netI 0.0693
_diffrn_reflns_Laue_measured_fraction_full 1.000
_diffrn_reflns_Laue_measured_fraction_max 0.951
_diffrn_reflns_limit_h_max 42
_diffrn_reflns_limit_h_min -41
_diffrn_reflns_limit_k_max 10
_diffrn_reflns_limit_k_min -10
_diffrn_reflns_limit_l_max 14
_diffrn_reflns_limit_l_min -12
_diffrn_reflns_number 23591
_diffrn_reflns_point_group_measured_fraction_full 0.907
_diffrn_reflns_point_group_measured_fraction_max 0.833
_diffrn_reflns_theta_full 25.242
_diffrn_reflns_theta_max 27.506
_diffrn_reflns_theta_min 1.239
_exptl_absorpt_coefficient_mu 0.086
_exptl_absorpt_correction_T_max 0.7455
_exptl_absorpt_correction_T_min 0.5191
_exptl_absorpt_correction_type none
_exptl_absorpt_process_details
;
SADABS-2008/1 (Bruker,2008) was used for absorption correction.
wR2(int) was 0.1246 before and 0.0521 after correction.
The Ratio of minimum to maximum transmission is 0.6963.
The \l/2 correction factor is 0.0015.
;
_exptl_crystal_density_diffrn 1.268
_exptl_crystal_F_000 1296
_refine_diff_density_max 0.280
_refine_diff_density_min -0.312
_refine_diff_density_rms 0.060
_refine_ls_abs_structure_details
;
 Flack x determined using 1263 quotients [(I+)-(I-)]/[(I+)+(I-)]
 (Parsons, Flack and Wagner, Acta Cryst. B69 (2013) 249-259).
;
_refine_ls_abs_structure_Flack -0.6(10)
_refine_ls_extinction_method none
_refine_ls_goodness_of_fit_ref 1.259
_refine_ls_hydrogen_treatment constr
_refine_ls_matrix_type full
_refine_ls_number_parameters 421
_refine_ls_number_reflns 6155
_refine_ls_number_restraints 1
_refine_ls_restrained_S_all 1.259
_refine_ls_R_factor_all 0.1269
_refine_ls_R_factor_gt 0.0676
_refine_ls_shift/su_max 0.000
_refine_ls_shift/su_mean 0.000
_refine_ls_structure_factor_coef Fsqd
_refine_ls_weighting_details 'w=1/[\s^2^(Fo^2^)+8.1823P] where P=(Fo^2^+2Fc^2^)/3'
_refine_ls_weighting_scheme calc
_refine_ls_wR_factor_gt 0.2023
_refine_ls_wR_factor_ref 0.2165
_reflns_Friedel_coverage 0.669
_reflns_Friedel_fraction_full 0.803
_reflns_Friedel_fraction_max 0.703
_reflns_number_gt 4040
_reflns_number_total 6155
_reflns_threshold_expression 'I > 2\s(I)'
_cod_data_source_file d0an01847c2.cif
_cod_data_source_block a_CCDC2
_cod_original_formula_moiety '0.13(C19 H17 N O3)'
_cod_original_formula_sum 'C2.38 H2.12 N0.12 O0.38'
_cod_original_formula_units_Z 64
_cod_original_formula_weight 38.42
_cod_database_code 1559188
_shelx_shelxl_version_number 2014/7
_shelx_space_group_comment
;
The symmetry employed for this shelxl refinement is uniquely defined
by the following loop, which should always be used as a source of
symmetry information in preference to the above space-group names.
They are only intended as comments.
;
_olex2_refinement_description
;
1. Fixed Uiso
 At 1.2 times of:
  All C(H) groups, All C(H,H) groups
 At 1.5 times of:
  All C(H,H,H) groups, All O(H) groups
2.a Secondary CH2 refined with riding coordinates:
 C38(H38A,H38B), C43(H43A,H43B)
2.b Aromatic/amide H refined with riding coordinates:
 C7(H7), C15(H15), C16(H16), C19(H19), C21(H21), C22(H22), C25(H25), C26(H26),
 C27(H27), C41(H41), C23(H23), C28(H28), C31(H31), C34(H34), C36(H36), C37(H37),
  C39(H39), C40(H40), C42(H42), C44(H44)
2.c Idealised Me refined as rotating group:
 C46(H46A,H46B,H46C), C45(H45A,H45B,H45C)
2.d Idealised tetrahedral OH refined as rotating group:
 O5(H5), O4(H4), O2(H2), O1(H1)
;
_olex2_submission_special_instructions 'No special instructions were received'

loop_
_space_group_symop_operation_xyz
'x, y, z'
'-x, -y, z+1/2'
'x+1/2, -y+1/2, z'
'-x+1/2, y+1/2, z+1/2'

loop_
_atom_site_label
_atom_site_type_symbol
_atom_site_fract_x
_atom_site_fract_y
_atom_site_fract_z
_atom_site_U_iso_or_equiv
_atom_site_adp_type
_atom_site_occupancy
_atom_site_site_symmetry_order
_atom_site_calc_flag
_atom_site_refinement_flags_posn
_atom_site_refinement_flags_adp
_atom_site_refinement_flags_occupancy
_atom_site_disorder_assembly
_atom_site_disorder_group
O5 O 0.0066(2) 1.2721(8) -0.0791(7) 0.0612(18) Uani 1 1 d . . . . .
H5 H 0.0263 1.2944 -0.0388 0.092 Uiso 1 1 calc GR . . . .
C0AA C 0.0450(3) 1.0327(11) -0.0948(8) 0.048(2) Uani 1 1 d . . . . .
N2 N 0.0945(2) 0.3400(8) -0.2751(7) 0.0490(19) Uani 1 1 d . . . . .
C5 C 0.0230(3) 0.8318(11) -0.2277(8) 0.050(2) Uani 1 1 d . . . . .
C6 C 0.1018(2) 0.1933(10) -0.3188(8) 0.044(2) Uani 1 1 d . . . . .
C7 C 0.0459(3) 0.2107(12) -0.4485(9) 0.056(3) Uani 1 1 d . . . . .
H7 H 0.0294 0.1700 -0.5065 0.068 Uiso 1 1 calc R . . . .
C8 C 0.0123(3) 1.1270(10) -0.1277(8) 0.048(2) Uani 1 1 d . . . . .
C10 C 0.0785(3) 0.1205(10) -0.4052(8) 0.046(2) Uani 1 1 d . . . . .
O4 O 0.1572(2) 0.1907(10) -0.1887(8) 0.083(3) Uani 1 1 d . . . . .
H4 H 0.1473 0.2783 -0.1773 0.124 Uiso 1 1 calc GR . . . .
C12 C 0.1353(3) 0.1133(12) -0.2719(9) 0.058(3) Uani 1 1 d . . . . .
C14 C 0.0635(3) 0.4206(10) -0.3168(8) 0.045(2) Uani 1 1 d . . . . .
C15 C -0.0144(3) 1.0736(11) -0.2089(8) 0.056(2) Uani 1 1 d . . . . .
H15 H -0.0364 1.1363 -0.2305 0.067 Uiso 1 1 calc R . . . .
C16 C 0.0286(3) 0.6783(11) -0.2846(9) 0.054(2) Uani 1 1 d . . . . .
H16 H 0.0099 0.6510 -0.3414 0.065 Uiso 1 1 calc R . . . .
O6 O 0.06983(19) 1.1004(8) -0.0149(6) 0.0614(18) Uani 1 1 d . . . . .
C19 C 0.0386(3) 0.3570(11) -0.4051(9) 0.055(2) Uani 1 1 d . . . . .
H19 H 0.0170 0.4164 -0.4337 0.066 Uiso 1 1 calc R . . . .
C21 C -0.0090(3) 0.9273(12) -0.2589(9) 0.060(3) Uani 1 1 d . . . . .
H21 H -0.0272 0.8926 -0.3146 0.072 Uiso 1 1 calc R . . . .
C22 C 0.0575(3) 0.5764(11) -0.2627(9) 0.055(2) Uani 1 1 d . . . . .
H22 H 0.0764 0.6055 -0.2068 0.066 Uiso 1 1 calc R . . . .
C25 C 0.0891(3) -0.0339(11) -0.4419(10) 0.061(3) Uani 1 1 d . . . . .
H25 H 0.0737 -0.0850 -0.4981 0.073 Uiso 1 1 calc R . . . .
C26 C 0.0501(3) 0.8857(11) -0.1434(9) 0.050(2) Uani 1 1 d . . . . .
H26 H 0.0717 0.8219 -0.1203 0.061 Uiso 1 1 calc R . . . .
C27 C 0.1453(3) -0.0340(12) -0.3089(11) 0.067(3) Uani 1 1 d . . . . .
H27 H 0.1677 -0.0864 -0.2779 0.081 Uiso 1 1 calc R . . . .
C38 C 0.1021(3) 1.0065(14) 0.0297(10) 0.073(3) Uani 1 1 d . . . . .
H38A H 0.1205 0.9761 -0.0318 0.087 Uiso 1 1 calc R . . . .
H38B H 0.0913 0.9111 0.0648 0.087 Uiso 1 1 calc R . . . .
C41 C 0.1217(3) -0.1062(12) -0.3942(10) 0.069(3) Uani 1 1 d . . . . .
H41 H 0.1287 -0.2074 -0.4190 0.083 Uiso 1 1 calc R . . . .
C46 C 0.1241(4) 1.1027(16) 0.1172(12) 0.102(5) Uani 1 1 d . . . . .
H46A H 0.1336 1.1989 0.0824 0.153 Uiso 1 1 calc GR . . . .
H46B H 0.1469 1.0436 0.1462 0.153 Uiso 1 1 calc GR . . . .
H46C H 0.1060 1.1277 0.1796 0.153 Uiso 1 1 calc GR . . . .
N1 N 0.1355(2) 0.5754(9) 0.0096(7) 0.0506(19) Uani 1 1 d . . . . .
O3 O 0.2086(2) 0.4032(10) -0.5661(6) 0.076(2) Uani 1 1 d . . . . .
O2 O 0.2637(2) 0.5903(11) -0.6493(6) 0.077(2) Uani 1 1 d . . . . .
H2 H 0.2860 0.6305 -0.6604 0.116 Uiso 1 1 calc GR . . . .
C18 C 0.1239(3) 0.5861(10) 0.1219(8) 0.048(2) Uani 1 1 d . . . . .
C20 C 0.1716(3) 0.6315(11) -0.0207(8) 0.051(2) Uani 1 1 d . . . . .
C23 C 0.1825(3) 0.6147(12) -0.1404(9) 0.054(2) Uani 1 1 d . . . . .
H23 H 0.1651 0.5553 -0.1865 0.065 Uiso 1 1 calc R . . . .
C24 C 0.2518(3) 0.6177(13) -0.5388(9) 0.058(3) Uani 1 1 d . . . . .
C28 C 0.2098(3) 0.5375(12) -0.3809(9) 0.057(3) Uani 1 1 d . . . . .
H28 H 0.1900 0.4708 -0.3505 0.068 Uiso 1 1 calc R . . . .
O1 O 0.0624(2) 0.4667(11) 0.0597(7) 0.079(2) Uani 1 1 d . . . . .
H1 H 0.0759 0.4697 0.0004 0.119 Uiso 1 1 calc GR . . . .
C30 C 0.2267(3) 0.6570(12) -0.3110(9) 0.054(2) Uani 1 1 d . . . . .
C31 C 0.2555(3) 0.7564(13) -0.3594(10) 0.063(3) Uani 1 1 d . . . . .
H31 H 0.2667 0.8375 -0.3155 0.076 Uiso 1 1 calc R . . . .
C32 C 0.2221(3) 0.5173(12) -0.4937(9) 0.058(3) Uani 1 1 d . . . . .
C33 C 0.0847(3) 0.5262(12) 0.1492(9) 0.057(3) Uani 1 1 d . . . . .
C34 C 0.2676(3) 0.7361(14) -0.4728(10) 0.067(3) Uani 1 1 d . . . . .
H34 H 0.2869 0.8043 -0.5042 0.080 Uiso 1 1 calc R . . . .
C35 C 0.1478(3) 0.6514(12) 0.2094(9) 0.058(3) Uani 1 1 d . . . . .
C36 C 0.0950(3) 0.5978(15) 0.3456(11) 0.077(3) Uani 1 1 d . . . . .
H36 H 0.0851 0.6012 0.4207 0.093 Uiso 1 1 calc R . . . .
C37 C 0.0708(3) 0.5327(13) 0.2586(10) 0.070(3) Uani 1 1 d . . . . .
H37 H 0.0451 0.4936 0.2761 0.084 Uiso 1 1 calc R . . . .
C39 C 0.2148(3) 0.6755(12) -0.1905(9) 0.057(3) Uani 1 1 d . . . . .
H39 H 0.2318 0.7367 -0.1445 0.068 Uiso 1 1 calc R . . . .
C40 C 0.1325(3) 0.6560(14) 0.3226(10) 0.076(3) Uani 1 1 d . . . . .
H40 H 0.1482 0.6990 0.3816 0.092 Uiso 1 1 calc R . . . .
C42 C 0.1975(3) 0.7008(14) 0.0616(10) 0.070(3) Uani 1 1 d . . . . .
H42 H 0.2226 0.7408 0.0390 0.084 Uiso 1 1 calc R . . . .
C43 C 0.1780(4) 0.2996(16) -0.5249(11) 0.092(4) Uani 1 1 d . . . . .
H43A H 0.1542 0.3594 -0.5014 0.110 Uiso 1 1 calc R . . . .
H43B H 0.1879 0.2405 -0.4590 0.110 Uiso 1 1 calc R . . . .
C44 C 0.1860(3) 0.7098(15) 0.1744(10) 0.075(3) Uani 1 1 d . . . . .
H44 H 0.2035 0.7545 0.2285 0.091 Uiso 1 1 calc R . . . .
C45 C 0.1674(5) 0.191(2) -0.6195(13) 0.161(9) Uani 1 1 d . . . . .
H45A H 0.1619 0.2505 -0.6881 0.241 Uiso 1 1 calc GR . . . .
H45B H 0.1438 0.1304 -0.5986 0.241 Uiso 1 1 calc GR . . . .
H45C H 0.1898 0.1200 -0.6334 0.241 Uiso 1 1 calc GR . . . .

loop_
_atom_site_aniso_label
_atom_site_aniso_U_11
_atom_site_aniso_U_22
_atom_site_aniso_U_33
_atom_site_aniso_U_23
_atom_site_aniso_U_13
_atom_site_aniso_U_12
O5 0.064(4) 0.051(4) 0.069(5) -0.014(4) -0.002(4) 0.009(3)
C0AA 0.049(5) 0.047(6) 0.048(6) 0.000(4) 0.003(4) -0.002(4)
N2 0.050(4) 0.041(4) 0.056(5) 0.003(4) -0.005(4) 0.001(3)
C5 0.058(5) 0.043(5) 0.048(6) 0.000(5) 0.004(4) -0.003(4)
C6 0.048(4) 0.036(5) 0.048(5) 0.004(4) 0.001(4) -0.001(4)
C7 0.057(5) 0.059(6) 0.054(6) 0.001(5) -0.017(5) -0.003(5)
C8 0.056(5) 0.042(5) 0.048(6) -0.001(5) 0.007(4) 0.002(4)
C10 0.054(5) 0.038(5) 0.046(6) 0.002(4) -0.001(4) 0.000(4)
O4 0.068(5) 0.083(6) 0.097(7) -0.015(5) -0.036(5) 0.014(4)
C12 0.051(5) 0.057(6) 0.066(7) 0.006(5) -0.007(5) 0.004(5)
C14 0.055(5) 0.035(5) 0.046(5) -0.001(4) 0.000(4) 0.000(4)
C15 0.062(6) 0.049(6) 0.056(6) 0.002(5) -0.006(5) 0.006(5)
C16 0.057(5) 0.049(6) 0.057(6) 0.002(5) -0.005(4) -0.001(4)
O6 0.058(4) 0.056(4) 0.070(5) -0.010(4) -0.010(3) 0.008(3)
C19 0.052(5) 0.048(6) 0.065(7) 0.001(5) -0.007(5) 0.005(4)
C21 0.058(5) 0.060(7) 0.061(7) -0.003(5) -0.009(5) 0.001(5)
C22 0.055(5) 0.052(6) 0.059(6) 0.011(5) -0.007(5) -0.001(5)
C25 0.077(7) 0.047(6) 0.057(7) -0.008(5) 0.000(5) -0.003(5)
C26 0.054(5) 0.040(5) 0.058(6) 0.003(5) 0.002(5) 0.004(4)
C27 0.067(6) 0.057(7) 0.078(8) 0.012(6) 0.000(6) 0.018(5)
C38 0.067(6) 0.073(8) 0.078(9) -0.013(6) -0.018(6) 0.009(6)
C41 0.090(8) 0.043(6) 0.074(8) -0.011(6) 0.011(6) 0.014(5)
C46 0.083(8) 0.113(11) 0.110(12) -0.033(10) -0.041(8) 0.020(8)
N1 0.052(4) 0.048(5) 0.052(5) -0.011(4) 0.003(4) 0.002(4)
O3 0.067(4) 0.095(6) 0.066(5) -0.027(5) 0.023(4) -0.028(4)
O2 0.063(4) 0.105(6) 0.064(5) -0.013(5) 0.022(4) -0.020(4)
C18 0.052(5) 0.039(5) 0.052(6) -0.011(5) 0.003(4) 0.007(4)
C20 0.055(5) 0.047(6) 0.052(6) -0.010(5) 0.001(4) 0.005(4)
C23 0.058(5) 0.053(6) 0.051(6) -0.011(5) 0.000(5) -0.001(4)
C24 0.042(4) 0.073(7) 0.059(7) -0.005(6) 0.010(4) -0.001(5)
C28 0.048(5) 0.057(6) 0.064(7) -0.003(5) 0.010(5) 0.000(4)
O1 0.066(4) 0.094(6) 0.078(6) -0.025(5) 0.008(4) -0.020(4)
C30 0.054(5) 0.049(6) 0.058(6) -0.004(5) 0.001(5) 0.005(4)
C31 0.063(6) 0.053(6) 0.073(8) -0.005(6) 0.003(5) -0.007(5)
C32 0.045(5) 0.066(7) 0.062(7) -0.011(6) 0.008(5) -0.003(5)
C33 0.058(5) 0.046(6) 0.066(7) -0.014(5) 0.009(5) 0.000(5)
C34 0.055(6) 0.069(7) 0.077(8) -0.002(6) 0.017(5) -0.011(5)
C35 0.057(5) 0.064(6) 0.052(6) -0.013(5) 0.000(5) 0.002(5)
C36 0.086(8) 0.085(9) 0.060(7) -0.012(7) 0.020(7) 0.003(7)
C37 0.068(7) 0.067(7) 0.076(9) -0.010(7) 0.024(6) -0.004(6)
C39 0.059(5) 0.055(6) 0.056(7) -0.012(5) -0.001(5) 0.002(5)
C40 0.079(7) 0.095(9) 0.056(7) -0.021(7) -0.001(6) -0.004(7)
C42 0.052(5) 0.093(8) 0.067(8) -0.013(7) 0.007(5) -0.014(6)
C43 0.090(8) 0.109(10) 0.075(9) -0.019(8) 0.029(7) -0.044(8)
C44 0.057(6) 0.102(10) 0.067(8) -0.021(7) -0.008(5) -0.009(6)
C45 0.181(15) 0.197(19) 0.105(13) -0.088(13) 0.068(12) -0.130(15)

loop_
_atom_type_symbol
_atom_type_description
_atom_type_scat_dispersion_real
_atom_type_scat_dispersion_imag
_atom_type_scat_source
C C 0.0033 0.0016 'International Tables Vol C Tables 4.2.6.8 and 6.1.1.4'
H H 0.0000 0.0000 'International Tables Vol C Tables 4.2.6.8 and 6.1.1.4'
N N 0.0061 0.0033 'International Tables Vol C Tables 4.2.6.8 and 6.1.1.4'
O O 0.0106 0.0060 'International Tables Vol C Tables 4.2.6.8 and 6.1.1.4'

loop_
_geom_angle_atom_site_label_1
_geom_angle_atom_site_label_2
_geom_angle_atom_site_label_3
_geom_angle
_geom_angle_site_symmetry_1
_geom_angle_site_symmetry_3
_geom_angle_publ_flag
O6 C0AA C8 114.2(8) . . ?
O6 C0AA C26 125.9(8) . . ?
C26 C0AA C8 120.0(9) . . ?
C14 N2 C6 117.9(8) . . ?
C21 C5 C16 119.9(9) . . ?
C21 C5 C26 118.7(9) . . ?
C26 C5 C16 121.4(8) . . ?
N2 C6 C10 124.8(8) . . ?
N2 C6 C12 115.5(8) . . ?
C10 C6 C12 119.6(8) . . ?
C19 C7 C10 119.7(9) . . ?
O5 C8 C0AA 120.5(8) . . ?
O5 C8 C15 119.7(8) . . ?
C15 C8 C0AA 119.8(9) . . ?
C6 C10 C7 115.6(8) . . ?
C6 C10 C25 119.1(8) . . ?
C7 C10 C25 125.2(9) . . ?
O4 C12 C6 117.2(9) . . ?
C27 C12 C6 120.6(10) . . ?
C27 C12 O4 122.2(9) . . ?
N2 C14 C19 121.1(8) . . ?
N2 C14 C22 114.0(8) . . ?
C19 C14 C22 124.9(8) . . ?
C8 C15 C21 120.3(9) . . ?
C22 C16 C5 125.9(9) . . ?
C0AA O6 C38 117.4(7) . . ?
C7 C19 C14 120.8(9) . . ?
C5 C21 C15 121.0(10) . . ?
C16 C22 C14 127.0(9) . . ?
C41 C25 C10 119.1(10) . . ?
C0AA C26 C5 120.2(9) . . ?
C12 C27 C41 119.3(10) . . ?
O6 C38 C46 107.8(9) . . ?
C25 C41 C27 122.2(9) . . ?
C20 N1 C18 118.8(8) . . ?
C32 O3 C43 117.7(8) . . ?
N1 C18 C33 116.4(8) . . ?
N1 C18 C35 124.4(8) . . ?
C35 C18 C33 119.2(9) . . ?
N1 C20 C23 116.4(8) . . ?
N1 C20 C42 120.6(9) . . ?
C42 C20 C23 123.0(9) . . ?
C39 C23 C20 126.1(9) . . ?
O2 C24 C32 116.8(10) . . ?
O2 C24 C34 123.1(9) . . ?
C34 C24 C32 120.1(10) . . ?
C32 C28 C30 121.3(9) . . ?
C28 C30 C39 121.5(9) . . ?
C31 C30 C28 118.0(9) . . ?
C31 C30 C39 120.5(10) . . ?
C30 C31 C34 120.5(10) . . ?
O3 C32 C24 115.5(9) . . ?
O3 C32 C28 125.4(9) . . ?
C28 C32 C24 119.1(10) . . ?
O1 C33 C18 116.7(9) . . ?
C37 C33 C18 120.2(10) . . ?
C37 C33 O1 123.2(9) . . ?
C24 C34 C31 121.0(10) . . ?
C18 C35 C40 119.3(9) . . ?
C18 C35 C44 115.5(9) . . ?
C40 C35 C44 125.2(10) . . ?
C40 C36 C37 121.2(11) . . ?
C33 C37 C36 120.2(10) . . ?
C23 C39 C30 126.8(10) . . ?
C36 C40 C35 119.9(11) . . ?
C44 C42 C20 120.5(9) . . ?
O3 C43 C45 107.6(9) . . ?
C42 C44 C35 120.2(10) . . ?

loop_
_geom_bond_atom_site_label_1
_geom_bond_atom_site_label_2
_geom_bond_distance
_geom_bond_site_symmetry_2
_geom_bond_publ_flag
O5 C8 1.362(10) . ?
C0AA C8 1.391(12) . ?
C0AA O6 1.361(11) . ?
C0AA C26 1.374(13) . ?
N2 C6 1.360(11) . ?
N2 C14 1.319(11) . ?
C5 C16 1.466(13) . ?
C5 C21 1.372(12) . ?
C5 C26 1.400(13) . ?
C6 C10 1.402(12) . ?
C6 C12 1.403(12) . ?
C7 C10 1.409(12) . ?
C7 C19 1.355(13) . ?
C8 C15 1.364(13) . ?
C10 C25 1.414(12) . ?
O4 C12 1.370(12) . ?
C12 C27 1.357(15) . ?
C14 C19 1.416(13) . ?
C14 C22 1.471(13) . ?
C15 C21 1.377(13) . ?
C16 C22 1.307(12) . ?
O6 C38 1.422(12) . ?
C25 C41 1.354(14) . ?
C27 C41 1.397(15) . ?
C38 C46 1.488(15) . ?
N1 C18 1.360(11) . ?
N1 C20 1.325(11) . ?
O3 C32 1.354(12) . ?
O3 C43 1.415(12) . ?
O2 C24 1.359(11) . ?
C18 C33 1.419(12) . ?
C18 C35 1.397(13) . ?
C20 C23 1.441(13) . ?
C20 C42 1.407(13) . ?
C23 C39 1.313(12) . ?
C24 C32 1.395(13) . ?
C24 C34 1.363(14) . ?
C28 C30 1.408(13) . ?
C28 C32 1.380(13) . ?
O1 C33 1.368(12) . ?
C30 C31 1.385(14) . ?
C30 C39 1.460(14) . ?
C31 C34 1.385(14) . ?
C33 C37 1.350(14) . ?
C35 C40 1.407(14) . ?
C35 C44 1.410(13) . ?
C36 C37 1.397(15) . ?
C36 C40 1.354(15) . ?
C42 C44 1.364(15) . ?
C43 C45 1.473(16) . ?

loop_
_cod_changelog_entry_id
_cod_changelog_entry_author
_cod_changelog_entry_date
_cod_changelog_entry_text
1 'Quir\'os, Miguel' 2022-06-10T09:23:47+03:00
;
 Z value and formula fixed to values more according to usual chemical
 conventions.
;
2 'Vaitkus, Antanas' 2022-09-26T16:56:00+03:00
;
 Reverted the space group IT number value back to '33' and changed
 the chemical formula weight value to be compatible with the corrected
 chemical formula.
;
